data_4074293
loop_
_publ_author_name
'Amor, Inmaculada'
'Garc\'ia, M. Esther'
'Ruiz, Miguel A.'
'S\'aez, David'
'Hamidov, Hayrullo'
'Jeffery, John C.'

_publ_section_title
;
 Formation and Cleavage of P&#x2212;C, Mo&#x2212;C, and C&#x2212;H Bonds
 Involving Arylphosphinidene and Cyclopentadienyl Ligands at Dimolybdenum
 Centers
;
_journal_issue 20
_journal_name_full Organometallics
_journal_page_first 4857
_journal_paper_doi 10.1021/om0605229
_journal_volume 25
_journal_year 2006
_chemical_formula_moiety 'C70 H96 MO4 N2 O4 P2'
_chemical_formula_sum 'C70 H96 Mo4 N2 O4 P2'
_chemical_formula_weight 1475.19
_space_group_IT_number 14
_symmetry_cell_setting monoclinic
_symmetry_space_group_name_Hall '-P 2ybc'
_symmetry_space_group_name_H-M 'P 1 21/c 1'
_atom_sites_solution_hydrogens geom
_atom_sites_solution_primary direct
_atom_sites_solution_secondary difmap
_audit_creation_method SHELXL-97
_cell_angle_alpha 90.00
_cell_angle_beta 92.56(3)
_cell_angle_gamma 90.00
_cell_formula_units_Z 4
_cell_length_a 31.069(6)
_cell_length_b 11.668(2)
_cell_length_c 18.673(4)
_cell_measurement_reflns_used 637
_cell_measurement_temperature 100(2)
_cell_measurement_theta_max 27.44
_cell_measurement_theta_min 2.15
_cell_volume 6762(2)
_computing_cell_refinement 'SAINT (Bruker, 2001)'
_computing_data_collection 'SMART (Bruker, 2001)'
_computing_data_reduction 'SHELXTL (Bruker, 2001)'
_computing_molecular_graphics 'SHELXTL (Bruker, 2001)'
_computing_publication_material 'SHELXTL (Bruker, 2001)'
_computing_structure_refinement 'SHELXTL (Bruker, 2001)'
_computing_structure_solution 'SHELXTL (Bruker, 2001)'
_diffrn_ambient_temperature 100(2)
_diffrn_detector 'CCD plate'
_diffrn_detector_area_resol_mean 8.366
_diffrn_detector_type 'Bruker-AXS SMART APEX'
_diffrn_measured_fraction_theta_full 0.987
_diffrn_measured_fraction_theta_max 0.987
_diffrn_measurement_details 'frames, 0.3\% width'
_diffrn_measurement_device 'three-circle diffractometer'
_diffrn_measurement_device_type 'Bruker-AXS D8'
_diffrn_measurement_method '\w scans'
_diffrn_measurement_specimen_support 'glass fibre'
_diffrn_radiation_collimation monocap
_diffrn_radiation_monochromator graphite
_diffrn_radiation_probe x-ray
_diffrn_radiation_type 'Mo K\a'
_diffrn_radiation_wavelength 0.71074
_diffrn_reflns_av_R_equivalents 0.0000
_diffrn_reflns_av_sigmaI/netI 0.0870
_diffrn_reflns_limit_h_max 40
_diffrn_reflns_limit_h_min -40
_diffrn_reflns_limit_k_max 15
_diffrn_reflns_limit_k_min -15
_diffrn_reflns_limit_l_max 24
_diffrn_reflns_limit_l_min -23
_diffrn_reflns_number 45271
_diffrn_reflns_theta_full 27.49
_diffrn_reflns_theta_max 27.49
_diffrn_reflns_theta_min 1.31
_diffrn_source 'sealed X-ray tube'
_diffrn_source_current 40
_diffrn_source_power 2
_diffrn_source_target Mo
_diffrn_source_voltage 50
_exptl_absorpt_coefficient_mu 0.819
_exptl_absorpt_correction_type none
_exptl_crystal_colour Red
_exptl_crystal_density_diffrn 1.449
_exptl_crystal_density_meas ?
_exptl_crystal_density_method 'not measured'
_exptl_crystal_description Block
_exptl_crystal_F_000 3040
_exptl_crystal_size_max 0.15
_exptl_crystal_size_mid 0.1
_exptl_crystal_size_min 0.1
_refine_diff_density_max 2.771
_refine_diff_density_min -2.342
_refine_diff_density_rms 0.255
_refine_ls_extinction_method none
_refine_ls_goodness_of_fit_ref 1.043
_refine_ls_hydrogen_treatment constr
_refine_ls_matrix_type full
_refine_ls_number_parameters 733
_refine_ls_number_reflns 45271
_refine_ls_number_restraints 777
_refine_ls_restrained_S_all 1.036
_refine_ls_R_factor_all 0.0967
_refine_ls_R_factor_gt 0.0888
_refine_ls_shift/su_max 0.030
_refine_ls_shift/su_mean 0.001
_refine_ls_structure_factor_coef Fsqd
_refine_ls_weighting_details 'calc w=1/[\s^2^(Fo^2^)+(0.1540P)^2^+0.0000P] where P=(Fo^2^+2Fc^2^)/3'
_refine_ls_weighting_scheme calc
_refine_ls_wR_factor_gt 0.2277
_refine_ls_wR_factor_ref 0.2326
_reflns_number_gt 38015
_reflns_number_total 45271
_reflns_threshold_expression >2sigma(I)
_cod_data_source_file om0605229si20060614_014719.cif
_cod_data_source_block compound6b
_cod_depositor_comments
;
The following automatic conversions were performed:

'_symmetry_cell_setting' value 'Monoclinic' changed to 'monoclinic'
according to /home/saulius/struct/CIF-dictionaries/cif_core.dic
dictionary named 'cif_core.dic' version 2.4.1 from
2010-06-29.

'_diffrn_radiation_probe' value 'X-ray' changed to
'x-ray' according to
/home/saulius/struct/CIF-dictionaries/cif_core.dic dictionary named
'cif_core.dic' version 2.4.1 from 2010-06-29.

Automatic conversion script
Id: cif_fix_values 1715 2011-07-08 13:25:40Z adriana 

The following automatic conversions were performed:

'_exptl_crystal_density_meas' value 'none' was changed to '?' - the
value is perceived as not measured.

Automatic conversion script
Id: cif_fix_values 3008 2015-01-20 13:52:24Z robertas 

The following automatic conversions were performed:

data name '_diffrn_specimen_support' was replaced with
'_diffrn_measurement_specimen_support' as specified in the
replacement file 'data/replacement-values/replacement_tags.lst'.

Automatic conversion script
Id: cif_correct_tags 9268 2022-04-12 08:56:07Z antanas 
;
_cod_original_cell_volume 6763(2)
_cod_original_sg_symbol_H-M P2(1)/c
_cod_database_code 4074293

loop_
_symmetry_equiv_pos_as_xyz
'x, y, z'
'-x, y+1/2, -z+1/2'
'-x, -y, -z'
'x, -y-1/2, z-1/2'

loop_
_atom_site_label
_atom_site_type_symbol
_atom_site_fract_x
_atom_site_fract_y
_atom_site_fract_z
_atom_site_U_iso_or_equiv
_atom_site_adp_type
_atom_site_occupancy
_atom_site_symmetry_multiplicity
_atom_site_calc_flag
_atom_site_refinement_flags
_atom_site_disorder_assembly
_atom_site_disorder_group
Mo1 Mo 0.335062(15) 1.19107(4) 0.23357(2) 0.00604(10) Uani 1 1 d U . .
C1 C 0.28329(19) 1.0980(5) 0.2303(3) 0.0154(11) Uani 1 1 d U . .
O1 O 0.25336(14) 1.0376(4) 0.2261(3) 0.0279(11) Uani 1 1 d U . .
C2 C 0.34540(18) 1.1208(5) 0.1417(3) 0.0104(10) Uani 1 1 d U . .
O2 O 0.35203(16) 1.0806(4) 0.0866(2) 0.0232(10) Uani 1 1 d U . .
C11 C 0.3071(2) 1.3647(5) 0.2769(4) 0.0226(13) Uani 1 1 d U . .
H11 H 0.2802 1.3659 0.2990 0.027 Uiso 1 1 calc R . .
C12 C 0.3129(3) 1.3789(5) 0.2045(4) 0.0276(15) Uani 1 1 d U . .
H12 H 0.2908 1.3921 0.1685 0.033 Uiso 1 1 calc R . .
C13 C 0.3573(3) 1.3704(5) 0.1936(4) 0.0280(15) Uani 1 1 d U . .
H13 H 0.3707 1.3745 0.1489 0.034 Uiso 1 1 calc R . .
C14 C 0.3786(2) 1.3546(5) 0.2624(4) 0.0231(13) Uani 1 1 d U . .
H14 H 0.4088 1.3493 0.2721 0.028 Uiso 1 1 calc R . .
C15 C 0.3468(2) 1.3483(5) 0.3122(3) 0.0207(13) Uani 1 1 d U . .
H15 H 0.3515 1.3350 0.3622 0.025 Uiso 1 1 calc R . .
P1 P 0.36809(4) 1.03608(10) 0.28256(7) 0.0050(2) Uani 1 1 d U . .
Mo2 Mo 0.373260(15) 0.83532(4) 0.29669(2) 0.00410(10) Uani 1 1 d U . .
C3 C 0.33129(18) 0.8592(5) 0.3791(3) 0.0080(10) Uani 1 1 d U . .
N3 N 0.30685(17) 0.8725(4) 0.4232(2) 0.0126(10) Uani 1 1 d U . .
C4 C 0.27591(18) 0.8856(5) 0.4791(3) 0.0111(11) Uani 1 1 d U . .
C5 C 0.2480(3) 0.7787(6) 0.4792(4) 0.0363(19) Uani 1 1 d U . .
H5A H 0.2304 0.7748 0.4345 0.054 Uiso 1 1 calc R . .
H5B H 0.2292 0.7815 0.5200 0.054 Uiso 1 1 calc R . .
H5C H 0.2665 0.7107 0.4834 0.054 Uiso 1 1 calc R . .
C6 C 0.2485(3) 0.9917(6) 0.4605(4) 0.0358(19) Uani 1 1 d U . .
H6A H 0.2671 1.0596 0.4602 0.054 Uiso 1 1 calc R . .
H6B H 0.2267 1.0016 0.4964 0.054 Uiso 1 1 calc R . .
H6C H 0.2342 0.9817 0.4131 0.054 Uiso 1 1 calc R . .
C7 C 0.3003(2) 0.8999(7) 0.5508(3) 0.0287(16) Uani 1 1 d U . .
H7A H 0.3183 0.8323 0.5605 0.043 Uiso 1 1 calc R . .
H7B H 0.2798 0.9085 0.5887 0.043 Uiso 1 1 calc R . .
H7C H 0.3186 0.9683 0.5494 0.043 Uiso 1 1 calc R . .
C21 C 0.3713(2) 0.7863(5) 0.1761(3) 0.0223(13) Uani 1 1 d U . .
H21 H 0.3919 0.8184 0.1458 0.027 Uiso 1 1 calc R . .
C22 C 0.3310(2) 0.8320(4) 0.1877(3) 0.0149(12) Uani 1 1 d U . .
H22 H 0.3192 0.8994 0.1661 0.018 Uiso 1 1 calc R . .
C23 C 0.31068(18) 0.7605(5) 0.2375(3) 0.0123(10) Uani 1 1 d U . .
H23 H 0.2830 0.7725 0.2558 0.015 Uiso 1 1 calc R . .
C24 C 0.33871(19) 0.6686(4) 0.2552(3) 0.0129(11) Uani 1 1 d U . .
H24 H 0.3329 0.6077 0.2871 0.015 Uiso 1 1 calc R . .
C25 C 0.37711(18) 0.6823(4) 0.2172(3) 0.0078(10) Uani 1 1 d U . .
H25 H 0.4015 0.6331 0.2186 0.009 Uiso 1 1 calc R . .
C31 C 0.41055(17) 0.9875(4) 0.3414(3) 0.0039(9) Uani 1 1 d U . .
C32 C 0.43947(17) 0.9079(4) 0.3043(2) 0.0034(9) Uiso 1 1 d U . .
C33 C 0.44112(17) 0.7990(4) 0.3399(3) 0.0046(9) Uiso 1 1 d U . .
H33 H 0.4574 0.7376 0.3215 0.005 Uiso 1 1 calc R . .
C34 C 0.41822(17) 0.7848(4) 0.4027(3) 0.0060(9) Uani 1 1 d U . .
C35 C 0.41868(18) 0.8875(5) 0.4506(3) 0.0081(10) Uani 1 1 d U . .
H35 H 0.4212 0.8787 0.5012 0.010 Uiso 1 1 calc R . .
C36 C 0.41559(18) 0.9912(4) 0.4216(3) 0.0061(10) Uiso 1 1 d U . .
C41 C 0.47152(17) 0.9402(5) 0.2476(3) 0.0086(10) Uani 1 1 d U . .
C42 C 0.48741(18) 0.8358(5) 0.2063(3) 0.0125(11) Uani 1 1 d U . .
H42A H 0.4630 0.8003 0.1796 0.019 Uiso 1 1 calc R . .
H42B H 0.5004 0.7802 0.2401 0.019 Uiso 1 1 calc R . .
H42C H 0.5090 0.8604 0.1727 0.019 Uiso 1 1 calc R . .
C43 C 0.51041(18) 0.9935(5) 0.2895(3) 0.0109(11) Uani 1 1 d U . .
H43A H 0.5214 0.9392 0.3259 0.016 Uiso 1 1 calc R . .
H43B H 0.5014 1.0642 0.3128 0.016 Uiso 1 1 calc R . .
H43C H 0.5331 1.0109 0.2563 0.016 Uiso 1 1 calc R . .
C44 C 0.45376(18) 1.0295(5) 0.1936(3) 0.0119(11) Uani 1 1 d U . .
H44A H 0.4758 1.0477 0.1594 0.018 Uiso 1 1 calc R . .
H44B H 0.4459 1.0993 0.2191 0.018 Uiso 1 1 calc R . .
H44C H 0.4282 0.9985 0.1677 0.018 Uiso 1 1 calc R . .
C51 C 0.4174(2) 0.6670(5) 0.4404(3) 0.0110(11) Uani 1 1 d U . .
C52 C 0.4207(2) 0.5657(4) 0.3883(3) 0.0126(11) Uani 1 1 d U . .
H52A H 0.4173 0.4936 0.4144 0.019 Uiso 1 1 calc R . .
H52B H 0.4490 0.5669 0.3669 0.019 Uiso 1 1 calc R . .
H52C H 0.3980 0.5719 0.3504 0.019 Uiso 1 1 calc R . .
C53 C 0.4563(2) 0.6577(5) 0.4941(3) 0.0217(14) Uani 1 1 d U . .
H53A H 0.4537 0.7154 0.5318 0.033 Uiso 1 1 calc R . .
H53B H 0.4829 0.6705 0.4691 0.033 Uiso 1 1 calc R . .
H53C H 0.4569 0.5811 0.5157 0.033 Uiso 1 1 calc R . .
C54 C 0.3754(2) 0.6534(5) 0.4800(3) 0.0170(13) Uani 1 1 d U . .
H54A H 0.3770 0.5841 0.5096 0.026 Uiso 1 1 calc R . .
H54B H 0.3510 0.6470 0.4449 0.026 Uiso 1 1 calc R . .
H54C H 0.3713 0.7204 0.5106 0.026 Uiso 1 1 calc R . .
C61 C 0.41858(18) 1.1056(4) 0.4609(3) 0.0061(10) Uani 1 1 d U . .
C62 C 0.4393(2) 1.0899(5) 0.5363(3) 0.0157(12) Uani 1 1 d U . .
H62A H 0.4692 1.0642 0.5327 0.024 Uiso 1 1 calc R . .
H62B H 0.4231 1.0324 0.5623 0.024 Uiso 1 1 calc R . .
H62C H 0.4389 1.1630 0.5621 0.024 Uiso 1 1 calc R . .
C63 C 0.4454(2) 1.1896(5) 0.4189(3) 0.0152(12) Uani 1 1 d U . .
H63A H 0.4748 1.1602 0.4162 0.023 Uiso 1 1 calc R . .
H63B H 0.4461 1.2641 0.4432 0.023 Uiso 1 1 calc R . .
H63C H 0.4325 1.1985 0.3704 0.023 Uiso 1 1 calc R . .
C64 C 0.3724(2) 1.1529(5) 0.4670(3) 0.0157(12) Uani 1 1 d U . .
H64A H 0.3736 1.2265 0.4923 0.024 Uiso 1 1 calc R . .
H64B H 0.3552 1.0984 0.4936 0.024 Uiso 1 1 calc R . .
H64C H 0.3592 1.1639 0.4189 0.024 Uiso 1 1 calc R . .
Mo3 Mo 0.169867(16) 0.66405(4) 0.26549(3) 0.00964(11) Uani 1 1 d U . .
C101 C 0.1902(2) 0.5804(5) 0.1846(3) 0.0209(13) Uani 1 1 d U . .
O101 O 0.2031(2) 0.5323(5) 0.1348(3) 0.0402(15) Uani 1 1 d U . .
C102 C 0.22207(19) 0.6028(4) 0.3142(3) 0.0135(11) Uani 1 1 d U . .
O102 O 0.25305(14) 0.5696(4) 0.3436(3) 0.0229(10) Uani 1 1 d U . .
C71 C 0.1325(3) 0.8122(6) 0.2054(4) 0.0354(17) Uani 1 1 d U . .
H71 H 0.1164 0.7955 0.1621 0.043 Uiso 1 1 calc R . .
C72 C 0.1754(2) 0.8463(5) 0.2111(4) 0.0236(14) Uani 1 1 d U . .
H72 H 0.1936 0.8582 0.1722 0.028 Uiso 1 1 calc R . .
C73 C 0.1872(2) 0.8602(5) 0.2847(4) 0.0239(13) Uani 1 1 d U . .
H73 H 0.2149 0.8824 0.3037 0.029 Uiso 1 1 calc R . .
C74 C 0.1513(2) 0.8358(5) 0.3248(4) 0.0219(14) Uiso 1 1 d U . .
H74 H 0.1504 0.8383 0.3756 0.026 Uiso 1 1 calc R . .
C75 C 0.1166(2) 0.8065(6) 0.2762(5) 0.039(2) Uani 1 1 d U . .
H75 H 0.0882 0.7869 0.2884 0.047 Uiso 1 1 calc R . .
P2 P 0.13404(5) 0.50939(12) 0.30417(7) 0.0075(3) Uani 1 1 d U A .
Mo4 Mo 0.126358(16) 0.31054(4) 0.32084(2) 0.00661(11) Uani 1 1 d U A .
C16 C 0.1680(2) 0.3348(5) 0.4095(3) 0.0124(11) Uani 1 1 d U A .
N16 N 0.19393(16) 0.3454(4) 0.4561(3) 0.0143(10) Uani 1 1 d U . .
C17 C 0.2296(2) 0.3586(5) 0.5085(3) 0.0154(12) Uani 1 1 d U A .
C18 C 0.2707(2) 0.3352(6) 0.4662(4) 0.0263(15) Uani 1 1 d U . .
H18A H 0.2677 0.2617 0.4411 0.039 Uiso 1 1 calc R A .
H18B H 0.2960 0.3325 0.4996 0.039 Uiso 1 1 calc R . .
H18C H 0.2744 0.3966 0.4312 0.039 Uiso 1 1 calc R . .
C19 C 0.2299(3) 0.4816(6) 0.5359(4) 0.0304(16) Uani 1 1 d U . .
H19A H 0.2299 0.5345 0.4951 0.046 Uiso 1 1 calc R A .
H19B H 0.2559 0.4944 0.5667 0.046 Uiso 1 1 calc R . .
H19C H 0.2043 0.4951 0.5635 0.046 Uiso 1 1 calc R . .
C20 C 0.2247(2) 0.2738(6) 0.5673(3) 0.0232(14) Uani 1 1 d U . .
H20A H 0.1976 0.2878 0.5906 0.035 Uiso 1 1 calc R A .
H20B H 0.2488 0.2817 0.6026 0.035 Uiso 1 1 calc R . .
H20C H 0.2245 0.1961 0.5474 0.035 Uiso 1 1 calc R . .
C91 C 0.08939(18) 0.4669(4) 0.3547(3) 0.0072(10) Uani 1 1 d U A .
C92 C 0.08400(18) 0.4749(5) 0.4345(3) 0.0074(10) Uani 1 1 d U . .
C93 C 0.07926(19) 0.3719(4) 0.4645(3) 0.0089(10) Uiso 1 1 d U A .
H93 H 0.0759 0.3654 0.5147 0.011 Uiso 1 1 calc R . .
C94 C 0.07928(18) 0.2671(4) 0.4188(3) 0.0076(10) Uani 1 1 d U . .
C95 C 0.05716(18) 0.2793(5) 0.3504(3) 0.0095(10) Uani 1 1 d U A .
H95 H 0.0408 0.2180 0.3297 0.011 Uiso 1 1 calc R . .
C96 C 0.06045(17) 0.3872(4) 0.3143(3) 0.0057(10) Uiso 1 1 d U A .
C45 C 0.08052(19) 0.5894(5) 0.4722(3) 0.0115(11) Uani 1 1 d U A .
C46 C 0.1257(2) 0.6420(5) 0.4836(3) 0.0190(13) Uani 1 1 d U . .
H46A H 0.1434 0.5925 0.5155 0.029 Uiso 1 1 calc R A .
H46B H 0.1233 0.7181 0.5052 0.029 Uiso 1 1 calc R . .
H46C H 0.1392 0.6488 0.4373 0.029 Uiso 1 1 calc R . .
C47 C 0.0600(2) 0.5779(5) 0.5450(3) 0.0176(13) Uani 1 1 d U . .
H47A H 0.0317 0.5415 0.5384 0.026 Uiso 1 1 calc R A .
H47B H 0.0567 0.6541 0.5661 0.026 Uiso 1 1 calc R . .
H47C H 0.0785 0.5308 0.5770 0.026 Uiso 1 1 calc R . .
C48 C 0.0523(2) 0.6712(5) 0.4257(3) 0.0206(14) Uani 1 1 d U . .
H48A H 0.0658 0.6845 0.3800 0.031 Uiso 1 1 calc R A .
H48B H 0.0492 0.7442 0.4509 0.031 Uiso 1 1 calc R . .
H48C H 0.0238 0.6369 0.4166 0.031 Uiso 1 1 calc R . .
C55 C 0.0782(2) 0.1511(5) 0.4585(3) 0.0097(11) Uani 1 1 d U A .
C56 C 0.1171(2) 0.1405(5) 0.5105(3) 0.0219(14) Uani 1 1 d U . .
H56A H 0.1139 0.0725 0.5406 0.033 Uiso 1 1 calc R A .
H56B H 0.1192 0.2089 0.5409 0.033 Uiso 1 1 calc R . .
H56C H 0.1433 0.1333 0.4835 0.033 Uiso 1 1 calc R . .
C57 C 0.0369(2) 0.1457(5) 0.5017(4) 0.0268(16) Uani 1 1 d U . .
H57A H 0.0343 0.0695 0.5231 0.040 Uiso 1 1 calc R A .
H57B H 0.0117 0.1606 0.4696 0.040 Uiso 1 1 calc R . .
H57C H 0.0385 0.2037 0.5397 0.040 Uiso 1 1 calc R . .
C58 C 0.0775(2) 0.0478(5) 0.4086(3) 0.0191(14) Uani 1 1 d U . .
H58A H 0.1019 0.0522 0.3773 0.029 Uiso 1 1 calc R A .
H58B H 0.0505 0.0473 0.3794 0.029 Uiso 1 1 calc R . .
H58C H 0.0796 -0.0227 0.4371 0.029 Uiso 1 1 calc R . .
C65 C 0.03009(18) 0.4215(5) 0.2519(3) 0.0103(10) Uani 1 1 d U . .
C66 C -0.0100(2) 0.4730(6) 0.2854(3) 0.0201(13) Uani 1 1 d U A .
H66A H -0.0228 0.4161 0.3167 0.030 Uiso 1 1 calc R . .
H66B H -0.0311 0.4948 0.2473 0.030 Uiso 1 1 calc R . .
H66C H -0.0016 0.5410 0.3136 0.030 Uiso 1 1 calc R . .
C67 C 0.0150(3) 0.3189(6) 0.2065(4) 0.0322(18) Uani 1 1 d U A .
H67A H 0.0396 0.2855 0.1831 0.048 Uiso 1 1 calc R . .
H67B H -0.0066 0.3442 0.1701 0.048 Uiso 1 1 calc R . .
H67C H 0.0023 0.2613 0.2374 0.048 Uiso 1 1 calc R . .
C68 C 0.0486(2) 0.5120(6) 0.2027(3) 0.0247(15) Uani 1 1 d U A .
H68A H 0.0572 0.5797 0.2310 0.037 Uiso 1 1 calc R . .
H68B H 0.0267 0.5337 0.1657 0.037 Uiso 1 1 calc R . .
H68C H 0.0739 0.4806 0.1799 0.037 Uiso 1 1 calc R . .
C81A C 0.1406(4) 0.2855(9) 0.1988(5) 0.014(2) Uiso 0.55 1 d PDU A 1
H81A H 0.1281 0.3318 0.1616 0.017 Uiso 0.55 1 calc PR A 1
C82A C 0.1235(3) 0.1840(9) 0.2294(6) 0.013(2) Uiso 0.55 1 d PDU A 1
H82A H 0.0956 0.1539 0.2176 0.016 Uiso 0.55 1 calc PR A 1
C83A C 0.1524(4) 0.1358(8) 0.2779(6) 0.022(3) Uiso 0.55 1 d PDU A 1
H83A H 0.1490 0.0653 0.3025 0.026 Uiso 0.55 1 calc PR A 1
C84A C 0.1881(3) 0.2097(9) 0.2848(5) 0.0102(19) Uiso 0.55 1 d PDU A 1
H84A H 0.2128 0.1998 0.3160 0.012 Uiso 0.55 1 calc PR A 1
C85A C 0.1803(3) 0.3008(7) 0.2367(5) 0.0059(18) Uiso 0.55 1 d PDU A 1
H85A H 0.1992 0.3638 0.2307 0.007 Uiso 0.55 1 calc PR A 1
C81B C 0.1567(4) 0.3031(9) 0.2076(7) 0.012(3) Uiso 0.45 1 d PDU A 2
H81B H 0.1593 0.3706 0.1798 0.014 Uiso 0.45 1 calc PR A 2
C82B C 0.1235(4) 0.2244(10) 0.2047(6) 0.007(2) Uiso 0.45 1 d PDU A 2
H82B H 0.0990 0.2289 0.1725 0.009 Uiso 0.45 1 calc PR A 2
C83B C 0.1304(4) 0.1381(9) 0.2547(6) 0.007(2) Uiso 0.45 1 d PDU A 2
H83B H 0.1115 0.0758 0.2628 0.009 Uiso 0.45 1 calc PR A 2
C84B C 0.1702(4) 0.1587(11) 0.2916(7) 0.019(3) Uiso 0.45 1 d PDU A 2
H84B H 0.1836 0.1138 0.3287 0.023 Uiso 0.45 1 calc PR A 2
C85B C 0.1859(4) 0.2608(11) 0.2611(7) 0.015(3) Uiso 0.45 1 d PDU A 2
H85B H 0.2125 0.2961 0.2749 0.018 Uiso 0.45 1 calc PR A 2

loop_
_atom_site_aniso_label
_atom_site_aniso_U_11
_atom_site_aniso_U_22
_atom_site_aniso_U_33
_atom_site_aniso_U_23
_atom_site_aniso_U_13
_atom_site_aniso_U_12
Mo1 0.0040(2) 0.0050(2) 0.0092(2) 0.00009(15) 0.00016(19) 0.00021(16)
C1 0.012(3) 0.010(2) 0.024(3) 0.001(2) 0.004(3) 0.006(2)
O1 0.007(2) 0.025(2) 0.052(3) -0.005(2) 0.006(2) -0.0089(18)
C2 0.003(2) 0.015(3) 0.013(2) 0.0042(19) -0.001(2) -0.001(2)
O2 0.028(3) 0.027(2) 0.015(2) -0.0063(17) 0.001(2) 0.013(2)
C11 0.020(3) 0.010(2) 0.039(3) -0.009(3) 0.005(3) 0.006(2)
C12 0.036(4) 0.007(2) 0.038(3) 0.005(3) -0.019(3) 0.009(3)
C13 0.052(4) 0.007(2) 0.026(3) 0.003(2) 0.016(3) -0.012(3)
C14 0.011(3) 0.011(3) 0.048(4) -0.010(3) 0.000(3) -0.006(2)
C15 0.028(4) 0.016(3) 0.017(3) 0.002(2) -0.006(2) 0.001(3)
P1 0.0036(6) 0.0049(6) 0.0063(6) 0.0003(5) 0.0001(5) 0.0001(5)
Mo2 0.0027(2) 0.00444(19) 0.00517(19) -0.00062(15) 0.00034(18) -0.00067(16)
C3 0.002(2) 0.014(3) 0.007(2) 0.0007(18) 0.0001(19) -0.002(2)
N3 0.011(2) 0.015(2) 0.012(2) 0.0001(18) 0.0014(19) -0.002(2)
C4 0.006(3) 0.014(3) 0.013(2) -0.005(2) 0.007(2) 0.000(2)
C5 0.033(4) 0.031(4) 0.047(4) -0.009(3) 0.020(4) -0.022(3)
C6 0.037(5) 0.036(4) 0.036(4) 0.003(3) 0.021(4) 0.023(4)
C7 0.021(4) 0.056(5) 0.009(3) -0.007(3) 0.009(3) -0.001(3)
C21 0.034(4) 0.023(3) 0.011(2) -0.014(2) 0.008(3) -0.012(3)
C22 0.028(3) 0.006(2) 0.010(2) -0.0012(18) -0.013(2) 0.002(2)
C23 0.005(2) 0.014(3) 0.018(3) -0.011(2) -0.001(2) -0.0036(19)
C24 0.009(3) 0.008(2) 0.021(3) -0.0009(19) -0.006(2) -0.006(2)
C25 0.003(2) 0.009(2) 0.011(2) -0.0071(17) -0.004(2) 0.0022(19)
C31 0.005(2) 0.002(2) 0.004(2) -0.0005(16) 0.0017(18) -0.0016(17)
C34 0.004(2) 0.007(2) 0.007(2) 0.0027(18) 0.0001(18) -0.0004(19)
C35 0.010(3) 0.014(2) 0.001(2) 0.0003(18) 0.001(2) -0.003(2)
C41 0.006(2) 0.013(3) 0.007(2) 0.0016(19) 0.001(2) -0.002(2)
C42 0.004(3) 0.017(3) 0.017(3) -0.004(2) 0.004(2) 0.001(2)
C43 0.006(3) 0.018(3) 0.009(2) -0.001(2) 0.001(2) -0.006(2)
C44 0.003(2) 0.023(3) 0.009(2) 0.005(2) 0.003(2) 0.002(2)
C51 0.015(3) 0.011(2) 0.007(2) 0.0026(19) 0.002(2) 0.002(2)
C52 0.015(3) 0.007(2) 0.016(3) -0.002(2) 0.002(2) 0.000(2)
C53 0.026(4) 0.016(3) 0.021(3) 0.003(2) -0.015(3) -0.002(3)
C54 0.029(3) 0.017(3) 0.006(2) 0.001(2) 0.012(3) 0.000(3)
C61 0.006(2) 0.009(2) 0.004(2) -0.0010(18) -0.001(2) -0.003(2)
C62 0.016(3) 0.019(3) 0.012(3) -0.006(2) -0.006(2) 0.003(2)
C63 0.015(3) 0.011(3) 0.019(3) -0.007(2) 0.002(3) -0.008(2)
C64 0.017(3) 0.016(3) 0.015(3) -0.001(2) 0.001(3) 0.003(2)
Mo3 0.0058(2) 0.0106(2) 0.0127(2) 0.00332(17) 0.0021(2) -0.00185(18)
C101 0.025(4) 0.024(3) 0.014(3) -0.002(2) 0.008(3) -0.011(3)
O101 0.048(4) 0.051(3) 0.025(3) -0.012(2) 0.027(3) -0.019(3)
C102 0.013(3) 0.004(2) 0.024(3) -0.001(2) 0.005(2) -0.001(2)
O102 0.008(2) 0.025(2) 0.035(3) 0.003(2) -0.001(2) 0.0066(18)
C71 0.028(4) 0.030(4) 0.046(4) 0.017(3) -0.017(3) 0.002(3)
C72 0.024(3) 0.008(2) 0.039(3) 0.013(2) 0.014(3) 0.001(2)
C73 0.019(3) 0.012(2) 0.041(3) 0.000(3) 0.002(3) 0.000(2)
C75 0.011(3) 0.023(3) 0.084(6) 0.028(4) 0.016(4) 0.010(2)
P2 0.0046(6) 0.0102(6) 0.0076(6) 0.0022(5) 0.0019(5) -0.0015(5)
Mo4 0.0043(2) 0.0084(2) 0.0073(2) -0.00021(15) 0.00184(19) 0.00098(17)
C16 0.016(3) 0.015(3) 0.006(2) 0.0045(19) 0.003(2) 0.000(2)
N16 0.006(2) 0.019(3) 0.018(2) 0.0028(19) 0.002(2) -0.003(2)
C17 0.013(3) 0.018(3) 0.015(3) 0.002(2) -0.004(2) -0.004(2)
C18 0.006(3) 0.048(4) 0.024(3) 0.008(3) -0.003(3) 0.003(3)
C19 0.026(4) 0.020(3) 0.043(4) -0.006(3) -0.013(3) 0.002(3)
C20 0.025(4) 0.028(3) 0.016(3) 0.002(2) -0.006(3) 0.000(3)
C91 0.008(3) 0.007(2) 0.007(2) -0.0016(18) 0.004(2) -0.0010(19)
C92 0.003(2) 0.015(2) 0.005(2) 0.0002(18) 0.001(2) 0.000(2)
C94 0.005(2) 0.010(2) 0.008(2) 0.0005(18) 0.004(2) -0.002(2)
C95 0.007(2) 0.013(2) 0.009(2) 0.0014(19) 0.004(2) -0.001(2)
C45 0.006(3) 0.014(3) 0.014(3) -0.002(2) 0.000(2) 0.000(2)
C46 0.015(3) 0.021(3) 0.022(3) -0.011(2) 0.008(3) -0.007(3)
C47 0.018(3) 0.019(3) 0.016(3) -0.006(2) 0.003(2) -0.001(3)
C48 0.025(4) 0.018(3) 0.018(3) -0.006(2) -0.003(3) 0.009(3)
C55 0.013(3) 0.011(3) 0.005(2) 0.0014(19) 0.001(2) -0.003(2)
C56 0.026(4) 0.015(3) 0.024(3) 0.010(2) -0.013(3) -0.012(3)
C57 0.029(4) 0.016(3) 0.037(4) 0.004(3) 0.023(3) -0.005(3)
C58 0.040(4) 0.008(3) 0.009(2) 0.001(2) 0.001(3) -0.004(3)
C65 0.005(2) 0.017(3) 0.008(2) 0.003(2) 0.001(2) -0.001(2)
C66 0.009(3) 0.037(4) 0.014(3) 0.001(3) -0.002(2) 0.007(3)
C67 0.041(5) 0.025(3) 0.028(3) -0.009(3) -0.022(4) 0.006(3)
C68 0.012(3) 0.040(4) 0.021(3) 0.020(3) -0.005(3) -0.006(3)

loop_
_atom_type_symbol
_atom_type_description
_atom_type_scat_dispersion_real
_atom_type_scat_dispersion_imag
_atom_type_scat_source
C C 0.0033 0.0016 'International Tables Vol C Tables 4.2.6.8 and 6.1.1.4'
H H 0.0000 0.0000 'International Tables Vol C Tables 4.2.6.8 and 6.1.1.4'
N N 0.0061 0.0033 'International Tables Vol C Tables 4.2.6.8 and 6.1.1.4'
O O 0.0106 0.0060 'International Tables Vol C Tables 4.2.6.8 and 6.1.1.4'
P P 0.1023 0.0942 'International Tables Vol C Tables 4.2.6.8 and 6.1.1.4'
Mo Mo -1.6832 0.6857 'International Tables Vol C Tables 4.2.6.8 and 6.1.1.4'

loop_
_geom_angle_atom_site_label_1
_geom_angle_atom_site_label_2
_geom_angle_atom_site_label_3
_geom_angle
C2 Mo1 C1 84.6(2)
C2 Mo1 P1 85.94(16)
C1 Mo1 P1 85.72(17)
C2 Mo1 C13 91.9(2)
C1 Mo1 C13 138.5(3)
P1 Mo1 C13 135.4(2)
C2 Mo1 C12 104.4(2)
C1 Mo1 C12 106.3(2)
P1 Mo1 C12 164.68(18)
C13 Mo1 C12 35.0(3)
C2 Mo1 C11 138.0(2)
C1 Mo1 C11 100.0(2)
P1 Mo1 C11 135.83(18)
C13 Mo1 C11 57.3(3)
C12 Mo1 C11 34.1(2)
C2 Mo1 C15 148.0(2)
C1 Mo1 C15 123.9(2)
P1 Mo1 C15 108.36(15)
C13 Mo1 C15 57.6(2)
C12 Mo1 C15 57.1(2)
C11 Mo1 C15 34.1(2)
C2 Mo1 C14 115.0(2)
C1 Mo1 C14 156.3(2)
P1 Mo1 C14 107.86(17)
C13 Mo1 C14 35.2(3)
C12 Mo1 C14 57.7(2)
C11 Mo1 C14 56.7(2)
C15 Mo1 C14 34.0(2)
O1 C1 Mo1 176.1(5)
O2 C2 Mo1 178.7(5)
C12 C11 C15 109.4(7)
C12 C11 Mo1 72.7(4)
C15 C11 Mo1 73.3(4)
C12 C11 H11 125.3
C15 C11 H11 125.3
Mo1 C11 H11 120.4
C11 C12 C13 107.6(6)
C11 C12 Mo1 73.2(3)
C13 C12 Mo1 71.9(3)
C11 C12 H12 126.2
C13 C12 H12 126.2
Mo1 C12 H12 120.5
C12 C13 C14 107.3(6)
C12 C13 Mo1 73.2(4)
C14 C13 Mo1 74.3(3)
C12 C13 H13 126.4
C14 C13 H13 126.4
Mo1 C13 H13 118.2
C15 C14 C13 107.1(6)
C15 C14 Mo1 72.3(3)
C13 C14 Mo1 70.5(3)
C15 C14 H14 126.4
C13 C14 H14 126.4
Mo1 C14 H14 122.5
C11 C15 C14 108.5(6)
C11 C15 Mo1 72.7(4)
C14 C15 Mo1 73.7(3)
C11 C15 H15 125.7
C14 C15 H15 125.7
Mo1 C15 H15 119.7
C31 P1 Mo1 145.22(17)
C31 P1 Mo2 64.45(16)
Mo1 P1 Mo2 150.33(6)
C3 Mo2 C32 120.73(19)
C3 Mo2 C31 87.09(19)
C32 Mo2 C31 38.71(17)
C3 Mo2 C33 111.45(19)
C32 Mo2 C33 37.28(17)
C31 Mo2 C33 63.99(18)
C3 Mo2 C21 139.5(2)
C32 Mo2 C21 98.0(2)
C31 Mo2 C21 122.9(2)
C33 Mo2 C21 106.5(2)
C3 Mo2 C25 128.8(2)
C32 Mo2 C25 105.00(18)
C31 Mo2 C25 142.95(19)
C33 Mo2 C25 90.59(18)
C21 Mo2 C25 36.1(2)
C3 Mo2 C24 93.6(2)
C32 Mo2 C24 138.41(19)
C31 Mo2 C24 175.47(19)
C33 Mo2 C24 111.66(19)
C21 Mo2 C24 58.7(2)
C25 Mo2 C24 35.5(2)
C3 Mo2 C23 82.3(2)
C32 Mo2 C23 155.66(18)
C31 Mo2 C23 149.49(19)
C33 Mo2 C23 146.34(18)
C21 Mo2 C23 57.9(2)
C25 Mo2 C23 58.85(19)
C24 Mo2 C23 34.96(19)
C3 Mo2 P1 84.73(15)
C32 Mo2 P1 71.80(13)
C31 Mo2 P1 45.02(13)
C33 Mo2 P1 106.45(13)
C21 Mo2 P1 97.90(17)
C25 Mo2 P1 133.98(13)
C24 Mo2 P1 139.49(15)
C23 Mo2 P1 105.30(14)
C3 Mo2 C22 107.2(2)
C32 Mo2 C22 122.4(2)
C31 Mo2 C22 125.78(18)
C33 Mo2 C22 140.7(2)
C21 Mo2 C22 34.3(2)
C25 Mo2 C22 58.84(18)
C24 Mo2 C22 58.23(19)
C23 Mo2 C22 34.9(2)
P1 Mo2 C22 83.57(13)
C3 Mo2 C34 77.73(19)
C32 Mo2 C34 63.03(17)
C31 Mo2 C34 67.98(17)
C33 Mo2 C34 34.53(17)
C21 Mo2 C34 135.7(2)
C25 Mo2 C34 106.72(18)
C24 Mo2 C34 107.78(19)
C23 Mo2 C34 135.99(19)
P1 Mo2 C34 111.31(12)
C22 Mo2 C34 164.90(17)
N3 C3 Mo2 177.7(5)
C3 N3 C4 178.3(6)
N3 C4 C7 108.9(5)
N3 C4 C5 108.0(5)
C7 C4 C5 110.6(6)
N3 C4 C6 107.4(5)
C7 C4 C6 111.2(6)
C5 C4 C6 110.7(6)
C4 C5 H5A 109.5
C4 C5 H5B 109.5
H5A C5 H5B 109.5
C4 C5 H5C 109.5
H5A C5 H5C 109.5
H5B C5 H5C 109.5
C4 C6 H6A 109.5
C4 C6 H6B 109.5
H6A C6 H6B 109.5
C4 C6 H6C 109.5
H6A C6 H6C 109.5
H6B C6 H6C 109.5
C4 C7 H7A 109.5
C4 C7 H7B 109.5
H7A C7 H7B 109.5
C4 C7 H7C 109.5
H7A C7 H7C 109.5
H7B C7 H7C 109.5
C22 C21 C25 109.5(5)
C22 C21 Mo2 74.8(3)
C25 C21 Mo2 72.2(3)
C22 C21 H21 125.2
C25 C21 H21 125.2
Mo2 C21 H21 119.4
C21 C22 C23 107.9(5)
C21 C22 Mo2 70.8(3)
C23 C22 Mo2 72.1(3)
C21 C22 H22 126.0
C23 C22 H22 126.0
Mo2 C22 H22 122.7
C24 C23 C22 108.1(5)
C24 C23 Mo2 71.6(3)
C22 C23 Mo2 73.0(3)
C24 C23 H23 125.9
C22 C23 H23 125.9
Mo2 C23 H23 121.2
C23 C24 C25 108.7(5)
C23 C24 Mo2 73.4(3)
C25 C24 Mo2 71.9(3)
C23 C24 H24 125.6
C25 C24 H24 125.6
Mo2 C24 H24 120.8
C24 C25 C21 105.7(5)
C24 C25 Mo2 72.5(3)
C21 C25 Mo2 71.6(3)
C24 C25 H25 127.1
C21 C25 H25 127.1
Mo2 C25 H25 120.6
C32 C31 C36 116.5(4)
C32 C31 P1 111.0(3)
C36 C31 P1 130.7(4)
C32 C31 Mo2 69.3(3)
C36 C31 Mo2 114.9(3)
P1 C31 Mo2 70.53(17)
C33 C32 C31 110.3(4)
C33 C32 C41 121.9(4)
C31 C32 C41 126.4(4)
C33 C32 Mo2 72.9(3)
C31 C32 Mo2 72.0(3)
C41 C32 Mo2 132.7(3)
C34 C33 C32 118.8(5)
C34 C33 Mo2 79.7(3)
C32 C33 Mo2 69.8(3)
C34 C33 H33 120.6
C32 C33 H33 120.6
Mo2 C33 H33 120.9
C33 C34 C35 114.3(4)
C33 C34 C51 120.2(5)
C35 C34 C51 116.2(4)
C33 C34 Mo2 65.7(3)
C35 C34 Mo2 106.3(3)
C51 C34 Mo2 124.3(4)
C36 C35 C34 119.2(4)
C36 C35 H35 120.4
C34 C35 H35 120.4
C35 C36 C31 112.6(4)
C35 C36 C61 126.9(5)
C31 C36 C61 120.5(4)
C32 C41 C44 113.3(4)
C32 C41 C42 112.7(4)
C44 C41 C42 108.8(4)
C32 C41 C43 105.6(4)
C44 C41 C43 108.1(4)
C42 C41 C43 108.2(4)
C41 C42 H42A 109.5
C41 C42 H42B 109.5
H42A C42 H42B 109.5
C41 C42 H42C 109.5
H42A C42 H42C 109.5
H42B C42 H42C 109.5
C41 C43 H43A 109.5
C41 C43 H43B 109.5
H43A C43 H43B 109.5
C41 C43 H43C 109.5
H43A C43 H43C 109.5
H43B C43 H43C 109.5
C41 C44 H44A 109.5
C41 C44 H44B 109.5
H44A C44 H44B 109.5
C41 C44 H44C 109.5
H44A C44 H44C 109.5
H44B C44 H44C 109.5
C53 C51 C54 109.7(5)
C53 C51 C52 106.6(5)
C54 C51 C52 107.9(5)
C53 C51 C34 109.4(5)
C54 C51 C34 110.0(5)
C52 C51 C34 113.2(4)
C51 C52 H52A 109.5
C51 C52 H52B 109.5
H52A C52 H52B 109.5
C51 C52 H52C 109.5
H52A C52 H52C 109.5
H52B C52 H52C 109.5
C51 C53 H53A 109.5
C51 C53 H53B 109.5
H53A C53 H53B 109.5
C51 C53 H53C 109.5
H53A C53 H53C 109.5
H53B C53 H53C 109.5
C51 C54 H54A 109.5
C51 C54 H54B 109.5
H54A C54 H54B 109.5
C51 C54 H54C 109.5
H54A C54 H54C 109.5
H54B C54 H54C 109.5
C36 C61 C63 109.7(4)
C36 C61 C62 110.6(4)
C63 C61 C62 109.4(5)
C36 C61 C64 108.1(4)
C63 C61 C64 109.8(5)
C62 C61 C64 109.2(4)
C61 C62 H62A 109.5
C61 C62 H62B 109.5
H62A C62 H62B 109.5
C61 C62 H62C 109.5
H62A C62 H62C 109.5
H62B C62 H62C 109.5
C61 C63 H63A 109.5
C61 C63 H63B 109.5
H63A C63 H63B 109.5
C61 C63 H63C 109.5
H63A C63 H63C 109.5
H63B C63 H63C 109.5
C61 C64 H64A 109.5
C61 C64 H64B 109.5
H64A C64 H64B 109.5
C61 C64 H64C 109.5
H64A C64 H64C 109.5
H64B C64 H64C 109.5
C101 Mo3 C102 83.4(3)
C101 Mo3 P2 91.70(18)
C102 Mo3 P2 88.26(16)
C101 Mo3 C71 99.9(3)
C102 Mo3 C71 151.0(3)
P2 Mo3 C71 120.2(2)
C101 Mo3 C75 132.8(3)
C102 Mo3 C75 141.9(3)
P2 Mo3 C75 100.27(18)
C71 Mo3 C75 35.5(3)
C101 Mo3 C72 94.9(2)
C102 Mo3 C72 116.9(2)
P2 Mo3 C72 154.52(18)
C71 Mo3 C72 34.4(3)
C75 Mo3 C72 57.9(2)
C101 Mo3 C74 152.6(2)
C102 Mo3 C74 107.7(2)
P2 Mo3 C74 113.11(17)
C71 Mo3 C74 58.3(3)
C75 Mo3 C74 34.9(3)
C72 Mo3 C74 57.7(2)
C101 Mo3 C73 121.7(2)
C102 Mo3 C73 96.0(2)
P2 Mo3 C73 146.56(17)
C71 Mo3 C73 57.7(3)
C75 Mo3 C73 57.6(2)
C72 Mo3 C73 34.8(2)
C74 Mo3 C73 34.3(2)
O101 C101 Mo3 178.1(6)
O102 C102 Mo3 178.1(5)
C72 C71 C75 108.1(7)
C72 C71 Mo3 73.8(4)
C75 C71 Mo3 73.0(4)
C72 C71 H71 125.9
C75 C71 H71 125.9
Mo3 C71 H71 119.1
C71 C72 C73 108.2(6)
C71 C72 Mo3 71.8(4)
C73 C72 Mo3 73.0(3)
C71 C72 H72 125.9
C73 C72 H72 125.9
Mo3 C72 H72 121.1
C74 C73 C72 108.5(6)
C74 C73 Mo3 72.7(4)
C72 C73 Mo3 72.3(3)
C74 C73 H73 125.8
C72 C73 H73 125.8
Mo3 C73 H73 121.0
C73 C74 C75 108.0(6)
C73 C74 Mo3 72.9(4)
C75 C74 Mo3 72.1(4)
C73 C74 H74 126.0
C75 C74 H74 126.0
Mo3 C74 H74 120.7
C74 C75 C71 107.2(6)
C74 C75 Mo3 73.0(4)
C71 C75 Mo3 71.5(4)
C74 C75 H75 126.4
C71 C75 H75 126.4
Mo3 C75 H75 120.9
C91 P2 Mo3 143.02(18)
C91 P2 Mo4 64.53(17)
Mo3 P2 Mo4 152.25(7)
C16 Mo4 C96 121.8(2)
C16 Mo4 C82A 134.1(3)
C96 Mo4 C82A 102.4(3)
C16 Mo4 C91 88.5(2)
C96 Mo4 C91 38.39(18)
C82A Mo4 C91 137.4(3)
C16 Mo4 C85B 86.2(3)
C96 Mo4 C85B 146.9(4)
C82A Mo4 C85B 57.9(4)
C91 Mo4 C85B 140.9(3)
C16 Mo4 C95 113.0(2)
C96 Mo4 C95 37.11(18)
C82A Mo4 C95 94.2(3)
C91 Mo4 C95 64.13(19)
C85B Mo4 C95 151.2(3)
C16 Mo4 C84B 86.6(4)
C96 Mo4 C84B 147.3(4)
C82A Mo4 C84B 47.5(4)
C91 Mo4 C84B 174.3(4)
C85B Mo4 C84B 35.9(3)
C95 Mo4 C84B 120.5(4)
C16 Mo4 C83A 100.3(3)
C96 Mo4 C83A 131.2(3)
C82A Mo4 C83A 34.5(3)
C91 Mo4 C83A 169.5(3)
C85B Mo4 C83A 46.5(4)
C95 Mo4 C83A 106.7(3)
C84B Mo4 C83A 16.1(3)
C16 Mo4 C85A 95.8(3)
C96 Mo4 C85A 131.5(3)
C82A Mo4 C85A 57.9(3)
C91 Mo4 C85A 127.8(3)
C85B Mo4 C85A 16.5(3)
C95 Mo4 C85A 149.9(3)
C84B Mo4 C85A 50.2(3)
C83A Mo4 C85A 57.5(3)
C16 Mo4 C81B 117.5(4)
C96 Mo4 C81B 111.6(4)
C82A Mo4 C81B 45.6(4)
C91 Mo4 C81B 120.6(3)
C85B Mo4 C81B 35.4(3)
C95 Mo4 C81B 129.3(4)
C84B Mo4 C81B 59.8(4)
C83A Mo4 C81B 60.2(4)
C85A Mo4 C81B 21.9(3)
C16 Mo4 P2 84.70(15)
C96 Mo4 P2 72.32(13)
C82A Mo4 P2 123.1(3)
C91 Mo4 P2 45.39(14)
C85B Mo4 P2 95.6(3)
C95 Mo4 P2 107.02(14)
C84B Mo4 P2 131.2(3)
C83A Mo4 P2 140.5(2)
C85A Mo4 P2 83.1(2)
C81B Mo4 P2 82.6(3)
C16 Mo4 C81A 130.6(3)
C96 Mo4 C81A 102.0(3)
C82A Mo4 C81A 35.9(3)
C91 Mo4 C81A 119.3(3)
C85B Mo4 C81A 45.9(4)
C95 Mo4 C81A 115.8(3)
C84B Mo4 C81A 62.6(4)
C83A Mo4 C81A 58.7(3)
C85A Mo4 C81A 34.8(3)
C81B Mo4 C81A 13.6(3)
P2 Mo4 C81A 88.3(3)
N16 C16 Mo4 174.8(5)
C16 N16 C17 174.0(6)
N16 C17 C20 109.1(5)
N16 C17 C19 108.6(5)
C20 C17 C19 112.2(5)
N16 C17 C18 104.9(5)
C20 C17 C18 111.7(6)
C19 C17 C18 110.0(5)
C17 C18 H18A 109.5
C17 C18 H18B 109.5
H18A C18 H18B 109.5
C17 C18 H18C 109.5
H18A C18 H18C 109.5
H18B C18 H18C 109.5
C17 C19 H19A 109.5
C17 C19 H19B 109.5
H19A C19 H19B 109.5
C17 C19 H19C 109.5
H19A C19 H19C 109.5
H19B C19 H19C 109.5
C17 C20 H20A 109.5
C17 C20 H20B 109.5
H20A C20 H20B 109.5
C17 C20 H20C 109.5
H20A C20 H20C 109.5
H20B C20 H20C 109.5
C96 C91 C92 116.9(5)
C96 C91 P2 112.0(4)
C92 C91 P2 128.9(4)
C96 C91 Mo4 69.8(3)
C92 C91 Mo4 114.0(4)
P2 C91 Mo4 70.09(18)
C93 C92 C91 112.1(5)
C93 C92 C45 125.9(5)
C91 C92 C45 121.8(5)
C92 C93 C94 119.7(5)
C92 C93 H93 120.2
C94 C93 H93 120.2
C95 C94 C93 114.7(5)
C95 C94 C55 119.7(5)
C93 C94 C55 116.3(4)
C95 C94 Mo4 65.9(3)
C93 C94 Mo4 105.9(3)
C55 C94 Mo4 124.6(4)
C94 C95 C96 117.8(5)
C94 C95 Mo4 79.1(3)
C96 C95 Mo4 69.9(3)
C94 C95 H95 121.1
C96 C95 H95 121.1
Mo4 C95 H95 121.0
C95 C96 C91 111.5(4)
C95 C96 C65 122.5(5)
C91 C96 C65 124.7(4)
C95 C96 Mo4 73.0(3)
C91 C96 Mo4 71.8(3)
C65 C96 Mo4 133.2(4)
C92 C45 C47 112.1(5)
C92 C45 C48 109.6(5)
C47 C45 C48 107.8(5)
C92 C45 C46 109.4(5)
C47 C45 C46 109.0(5)
C48 C45 C46 109.0(5)
C45 C46 H46A 109.5
C45 C46 H46B 109.5
H46A C46 H46B 109.5
C45 C46 H46C 109.5
H46A C46 H46C 109.5
H46B C46 H46C 109.5
C45 C47 H47A 109.5
C45 C47 H47B 109.5
H47A C47 H47B 109.5
C45 C47 H47C 109.5
H47A C47 H47C 109.5
H47B C47 H47C 109.5
C45 C48 H48A 109.5
C45 C48 H48B 109.5
H48A C48 H48B 109.5
C45 C48 H48C 109.5
H48A C48 H48C 109.5
H48B C48 H48C 109.5
C58 C55 C56 108.4(5)
C58 C55 C94 113.6(4)
C56 C55 C94 110.1(5)
C58 C55 C57 107.3(5)
C56 C55 C57 108.6(5)
C94 C55 C57 108.8(5)
C55 C56 H56A 109.5
C55 C56 H56B 109.5
H56A C56 H56B 109.5
C55 C56 H56C 109.5
H56A C56 H56C 109.5
H56B C56 H56C 109.5
C55 C57 H57A 109.5
C55 C57 H57B 109.5
H57A C57 H57B 109.5
C55 C57 H57C 109.5
H57A C57 H57C 109.5
H57B C57 H57C 109.5
C55 C58 H58A 109.5
C55 C58 H58B 109.5
H58A C58 H58B 109.5
C55 C58 H58C 109.5
H58A C58 H58C 109.5
H58B C58 H58C 109.5
C96 C65 C68 113.9(5)
C96 C65 C67 112.5(5)
C68 C65 C67 108.8(5)
C96 C65 C66 106.1(4)
C68 C65 C66 107.9(5)
C67 C65 C66 107.3(5)
C65 C66 H66A 109.5
C65 C66 H66B 109.5
H66A C66 H66B 109.5
C65 C66 H66C 109.5
H66A C66 H66C 109.5
H66B C66 H66C 109.5
C65 C67 H67A 109.5
C65 C67 H67B 109.5
H67A C67 H67B 109.5
C65 C67 H67C 109.5
H67A C67 H67C 109.5
H67B C67 H67C 109.5
C65 C68 H68A 109.5
C65 C68 H68B 109.5
H68A C68 H68B 109.5
C65 C68 H68C 109.5
H68A C68 H68C 109.5
H68B C68 H68C 109.5
C85A C81A C82A 103.8(7)
C85A C81A Mo4 72.3(6)
C82A C81A Mo4 68.1(5)
C85A C81A H81A 128.1
C82A C81A H81A 128.1
Mo4 C81A H81A 123.2
C83A C82A C81A 111.1(8)
C83A C82A Mo4 76.4(6)
C81A C82A Mo4 75.9(6)
C83A C82A H82A 124.5
C81A C82A H82A 124.5
Mo4 C82A H82A 115.0
C82A C83A C84A 107.5(7)
C82A C83A Mo4 69.1(6)
C84A C83A Mo4 73.7(6)
C82A C83A H83A 126.2
C84A C83A H83A 126.2
Mo4 C83A H83A 122.7
C85A C84A C83A 107.0(7)
C85A C84A Mo4 71.8(5)
C83A C84A Mo4 71.7(6)
C85A C84A H84A 126.5
C83A C84A H84A 126.5
Mo4 C84A H84A 121.8
C84A C85A C81A 110.3(7)
C84A C85A Mo4 73.6(5)
C81A C85A Mo4 72.9(6)
C84A C85A H85A 124.8
C81A C85A H85A 124.8
Mo4 C85A H85A 120.3
C82B C81B C85B 104.6(8)
C82B C81B Mo4 74.4(7)
C85B C81B Mo4 69.3(7)
C82B C81B H81B 127.7
C85B C81B H81B 127.7
Mo4 C81B H81B 120.5
C81B C82B C83B 111.4(8)
C81B C82B Mo4 71.7(7)
C83B C82B Mo4 72.3(6)
C81B C82B H82B 124.3
C83B C82B H82B 124.3
Mo4 C82B H82B 123.2
C82B C83B C84B 108.2(7)
C82B C83B Mo4 73.9(6)
C84B C83B Mo4 70.5(7)
C82B C83B H83B 125.9
C84B C83B H83B 125.9
Mo4 C83B H83B 121.3
C83B C84B C85B 104.9(8)
C83B C84B Mo4 74.5(7)
C85B C84B Mo4 70.6(7)
C83B C84B H84B 127.5
C85B C84B H84B 127.6
Mo4 C84B H84B 119.5
C81B C85B C84B 110.9(8)
C81B C85B Mo4 75.3(7)
C84B C85B Mo4 73.5(7)
C81B C85B H85B 124.6
C84B C85B H85B 124.5
Mo4 C85B H85B 118.3

loop_
_geom_bond_atom_site_label_1
_geom_bond_atom_site_label_2
_geom_bond_distance
Mo1 C2 1.941(6)
Mo1 C1 1.939(6)
Mo1 P1 2.2531(14)
Mo1 C13 2.337(6)
Mo1 C12 2.354(6)
Mo1 C11 2.361(6)
Mo1 C15 2.368(6)
Mo1 C14 2.387(6)
C1 O1 1.167(7)
C2 O2 1.157(7)
C11 C12 1.381(10)
C11 C15 1.386(9)
C11 H11 0.9500
C12 C13 1.409(11)
C12 H12 0.9500
C13 C14 1.429(10)
C13 H13 0.9500
C14 C15 1.390(10)
C14 H14 0.9500
C15 H15 0.9500
P1 C31 1.772(5)
P1 Mo2 2.3620(13)
Mo2 C3 2.080(5)
Mo2 C32 2.223(5)
Mo2 C31 2.260(5)
Mo2 C33 2.264(5)
Mo2 C21 2.321(5)
Mo2 C25 2.329(5)
Mo2 C24 2.337(5)
Mo2 C23 2.360(5)
Mo2 C22 2.372(6)
Mo2 C34 2.443(5)
C3 N3 1.156(7)
N3 C4 1.458(7)
C4 C7 1.517(8)
C4 C5 1.519(8)
C4 C6 1.533(8)
C5 H5A 0.9800
C5 H5B 0.9800
C5 H5C 0.9800
C6 H6A 0.9800
C6 H6B 0.9800
C6 H6C 0.9800
C7 H7A 0.9800
C7 H7B 0.9800
C7 H7C 0.9800
C21 C22 1.385(10)
C21 C25 1.443(8)
C21 H21 0.9500
C22 C23 1.419(8)
C22 H22 0.9500
C23 C24 1.411(8)
C23 H23 0.9500
C24 C25 1.424(8)
C24 H24 0.9500
C25 H25 0.9500
C31 C32 1.486(7)
C31 C36 1.499(7)
C32 C33 1.434(7)
C32 C41 1.532(7)
C33 C34 1.408(7)
C33 H33 0.9500
C34 C35 1.495(7)
C34 C51 1.545(7)
C35 C36 1.327(7)
C35 H35 0.9500
C36 C61 1.525(7)
C41 C44 1.536(7)
C41 C42 1.535(7)
C41 C43 1.540(7)
C42 H42A 0.9800
C42 H42B 0.9800
C42 H42C 0.9800
C43 H43A 0.9800
C43 H43B 0.9800
C43 H43C 0.9800
C44 H44A 0.9800
C44 H44B 0.9800
C44 H44C 0.9800
C51 C53 1.539(8)
C51 C54 1.538(9)
C51 C52 1.537(7)
C52 H52A 0.9800
C52 H52B 0.9800
C52 H52C 0.9800
C53 H53A 0.9800
C53 H53B 0.9800
C53 H53C 0.9800
C54 H54A 0.9800
C54 H54B 0.9800
C54 H54C 0.9800
C61 C63 1.525(8)
C61 C62 1.533(7)
C61 C64 1.545(8)
C62 H62A 0.9800
C62 H62B 0.9800
C62 H62C 0.9800
C63 H63A 0.9800
C63 H63B 0.9800
C63 H63C 0.9800
C64 H64A 0.9800
C64 H64B 0.9800
C64 H64C 0.9800
Mo3 C101 1.929(6)
Mo3 C102 1.959(6)
Mo3 P2 2.2559(14)
Mo3 C71 2.341(7)
Mo3 C75 2.360(7)
Mo3 C72 2.366(6)
Mo3 C74 2.373(6)
Mo3 C73 2.376(6)
C101 O101 1.172(7)
C102 O102 1.154(7)
C71 C72 1.392(10)
C71 C75 1.433(12)
C71 H71 0.9500
C72 C73 1.417(10)
C72 H72 0.9500
C73 C74 1.400(10)
C73 H73 0.9500
C74 C75 1.419(11)
C74 H74 0.9500
C75 H75 0.9500
P2 C91 1.783(5)
P2 Mo4 2.3547(15)
Mo4 C16 2.076(6)
Mo4 C96 2.233(5)
Mo4 C82A 2.256(10)
Mo4 C91 2.261(5)
Mo4 C85B 2.277(13)
Mo4 C95 2.273(5)
Mo4 C84B 2.316(13)
Mo4 C83A 2.347(11)
Mo4 C85A 2.350(9)
Mo4 C81B 2.354(12)
Mo4 C81A 2.358(10)
C16 N16 1.164(8)
N16 C17 1.454(8)
C17 C20 1.490(8)
C17 C19 1.524(8)
C17 C18 1.558(9)
C18 H18A 0.9800
C18 H18B 0.9800
C18 H18C 0.9800
C19 H19A 0.9800
C19 H19B 0.9800
C19 H19C 0.9800
C20 H20A 0.9800
C20 H20B 0.9800
C20 H20C 0.9800
C91 C96 1.478(7)
C91 C92 1.510(7)
C92 C93 1.337(7)
C92 C45 1.516(7)
C93 C94 1.490(7)
C93 H93 0.9500
C94 C95 1.430(7)
C94 C55 1.545(7)
C95 C96 1.434(7)
C95 H95 0.9500
C96 C65 1.520(7)
C45 C47 1.532(8)
C45 C48 1.538(8)
C45 C46 1.538(8)
C46 H46A 0.9800
C46 H46B 0.9800
C46 H46C 0.9800
C47 H47A 0.9800
C47 H47B 0.9800
C47 H47C 0.9800
C48 H48A 0.9800
C48 H48B 0.9800
C48 H48C 0.9800
C55 C58 1.523(7)
C55 C56 1.521(8)
C55 C57 1.546(9)
C56 H56A 0.9800
C56 H56B 0.9800
C56 H56C 0.9800
C57 H57A 0.9800
C57 H57B 0.9800
C57 H57C 0.9800
C58 H58A 0.9800
C58 H58B 0.9800
C58 H58C 0.9800
C65 C68 1.529(8)
C65 C67 1.528(8)
C65 C66 1.541(8)
C66 H66A 0.9800
C66 H66B 0.9800
C66 H66C 0.9800
C67 H67A 0.9800
C67 H67B 0.9800
C67 H67C 0.9800
C68 H68A 0.9800
C68 H68B 0.9800
C68 H68C 0.9800
C81A C85A 1.406(10)
C81A C82A 1.427(10)
C81A H81A 0.9500
C82A C83A 1.370(11)
C82A H82A 0.9500
C83A C84A 1.406(10)
C83A H83A 0.9500
C84A C85A 1.406(9)
C84A H84A 0.9500
C85A H85A 0.9500
C81B C82B 1.381(11)
C81B C85B 1.408(12)
C81B H81B 0.9500
C82B C83B 1.382(10)
C82B H82B 0.9500
C83B C84B 1.410(11)
C83B H83B 0.9500
C84B C85B 1.416(11)
C84B H84B 0.9500
C85B H85B 0.9500
